data_2011988
loop_
_publ_author_name
'Lacouture, Fran\,coise'
'Fran\,cois, Michel'
'Didierjean, Claude'
'Rivera, Jean-Pierre'
'Rocca, Emmanuel'
'Steinmetz, Jean'

_publ_section_title 'Anhydrous lead(II) heptanoate'
_journal_issue 5
_journal_name_full 'Acta Crystallographica Section C Crystal Structure Communications'
_journal_page_first 530
_journal_page_last 531
_journal_paper_doi 10.1107/S0108270101001615
_journal_volume 57
_journal_year 2001
_chemical_formula_iupac '[Pb (C7 H13 O2)2]'
_chemical_formula_moiety 'C14 H26 O4 Pb'
_chemical_formula_structural 'Pb 2+ , 2C7 H13 O2 -'
_chemical_formula_sum 'C14 H26 O4 Pb'
_chemical_formula_weight 465.2
_chemical_name_common 'lead heptanoate'
_chemical_name_systematic
;
catena-poly[[(heptanoato-O,O')lead(II)]-\m-heptanoato-O,O':O]
;
_space_group_IT_number 2
_space_group_name_Hall '-P 1'
_space_group_name_H-M_alt 'P -1'
_symmetry_cell_setting triclinic
_symmetry_space_group_name_H-M 'P -1'
_audit_creation_method SHELXL97
_cell_angle_alpha 91.610(10)
_cell_angle_beta 95.660(10)
_cell_angle_gamma 90.990(10)
_cell_formula_units_Z 2
_cell_length_a 4.8574(10)
_cell_length_b 7.3046(10)
_cell_length_c 23.1846(10)
_cell_measurement_reflns_used 41187
_cell_measurement_temperature 293(2)
_cell_measurement_theta_max 31.00
_cell_measurement_theta_min 1.00
_cell_volume 818.1(2)
_computing_cell_refinement 'SCALEPACK in HKL (Otwinowski & Minor, 1997)'
_computing_data_collection 'COLLECT (Nonius, 1998)'
_computing_data_reduction 'SCALEPACK and DENZO in HKL'
_computing_molecular_graphics 'ATOMS (Dowty, 1995)'
_computing_structure_refinement 'SIR97 (Altomare et al., 1998)'
_computing_structure_solution 'SHELXS97 (Sheldrick, 1990)'
_diffrn_ambient_temperature 293(2)
_diffrn_detector_area_resol_mean n
_diffrn_measured_fraction_theta_full .992
_diffrn_measured_fraction_theta_max .992
_diffrn_measurement_device_type 'Nonius KappaCCD area-detector'
_diffrn_measurement_method CCD
_diffrn_radiation_monochromator graphite
_diffrn_radiation_source 'fine-focus sealed tube'
_diffrn_radiation_type MoK\a
_diffrn_radiation_wavelength .71073
_diffrn_reflns_av_R_equivalents .078
_diffrn_reflns_av_sigmaI/netI .0
_diffrn_reflns_limit_h_max 5
_diffrn_reflns_limit_h_min -5
_diffrn_reflns_limit_k_max 8
_diffrn_reflns_limit_k_min -8
_diffrn_reflns_limit_l_max 27
_diffrn_reflns_limit_l_min 0
_diffrn_reflns_number 16127
_diffrn_reflns_theta_full 24.84
_diffrn_reflns_theta_max 24.84
_diffrn_reflns_theta_min 1.77
_diffrn_standards_decay_% 0
_diffrn_standards_interval_count 600
_diffrn_standards_number 0
_exptl_absorpt_coefficient_mu 10.318
_exptl_absorpt_correction_T_max .90
_exptl_absorpt_correction_T_min .22
_exptl_absorpt_correction_type empirical
_exptl_absorpt_process_details 'fitted by spherical harmonic functions (SORTAV; Blessing, 1995)'
_exptl_crystal_colour colourless
_exptl_crystal_density_diffrn 1.890
_exptl_crystal_density_meas ?
_exptl_crystal_density_method 'not measured'
_exptl_crystal_description plate
_exptl_crystal_F_000 448
_exptl_crystal_size_max .15
_exptl_crystal_size_mid .13
_exptl_crystal_size_min .01
_refine_diff_density_max 1.12
_refine_diff_density_min -2.15
_refine_ls_extinction_method none
_refine_ls_goodness_of_fit_ref 1.034
_refine_ls_hydrogen_treatment constr
_refine_ls_matrix_type full
_refine_ls_number_parameters 172
_refine_ls_number_reflns 2820
_refine_ls_number_restraints 12
_refine_ls_restrained_S_all 1.035
_refine_ls_R_factor_all .053
_refine_ls_R_factor_gt .042
_refine_ls_shift/su_max <0.001
_refine_ls_shift/su_mean .000
_refine_ls_structure_factor_coef Fsqd
_refine_ls_weighting_details 'calc w = 1/[\s^2^(Fo^2^)+(0.0852P)^2^] where P=(Fo^2^+2Fc^2^)/3'
_refine_ls_weighting_scheme sigma
_refine_ls_wR_factor_ref .132
_reflns_number_gt 2419
_reflns_number_total 2820
_reflns_threshold_expression I>2\s(I)
_cod_data_source_file os1131sup1.cif
_cod_data_source_block I
_cod_depositor_comments
;
The following automatic conversions were performed:

data item '_exptl_crystal_density_meas' value 'none' was changed to
'?' -- the value is perceived as not measured.

Automatic conversion script
Id: cif_fix_values 7556 2019-12-06 15:28:31Z antanas 
;
_cod_database_code 2011988

loop_
_symmetry_equiv_pos_as_xyz
'x, y, z'
'-x, -y, -z'

loop_
_atom_site_label
_atom_site_fract_x
_atom_site_fract_y
_atom_site_fract_z
_atom_site_U_iso_or_equiv
_atom_site_adp_type
_atom_site_calc_flag
_atom_site_refinement_flags
_atom_site_occupancy
_atom_site_disorder_assembly
_atom_site_disorder_group
_atom_site_type_symbol
Pb .20267(8) .25423(5) .032812(17) .03529(19) Uani d . 1 . . Pb
O11 .1778(18) -.0961(10) .0381(4) .055(2) Uani d . 1 . . O
O12 .1725(18) -.3910(10) .0500(4) .055(2) Uani d . 1 . . O
O21 -.2092(17) .2836(14) .0853(4) .057(2) Uani d . 1 . . O
O22 .1744(17) .2309(13) .1356(4) .056(2) Uani d . 1 . . O
C11 .259(2) -.2354(14) .0661(4) .035(2) Uani d D 1 . . C
C12 .461(2) -.2100(17) .1202(4) .048(3) Uani d D 1 . . C
H12A .5402 -.0869 .1222 .057 Uiso calc R 1 . . H
H12B .6104 -.2960 .1189 .057 Uiso calc R 1 . . H
C13 .307(2) -.2425(17) .1738(4) .047(3) Uani d D 1 . . C
H13A .1424 -.1688 .1718 .056 Uiso calc R 1 . . H
H13B .2494 -.3702 .1740 .056 Uiso calc R 1 . . H
C14 .489(2) -.1935(17) .2297(4) .051(3) Uani d D 1 . . C
H14A .5346 -.0637 .2306 .061 Uiso calc R 1 . . H
H14B .6599 -.2599 .2300 .061 Uiso calc R 1 . . H
C15 .350(2) -.2380(19) .2844(4) .055(3) Uani d D 1 . . C
H15A .1752 -.1756 .2834 .066 Uiso calc R 1 . . H
H15B .3112 -.3687 .2844 .066 Uiso calc R 1 . . H
C16 .529(3) -.181(2) .3404(5) .067(4) Uani d D 1 . . C
H16A .7041 -.2433 .3411 .080 Uiso calc R 1 . . H
H16B .5676 -.0506 .3402 .080 Uiso calc R 1 . . H
C17 .394(4) -.225(3) .3954(6) .084(5) Uani d D 1 . . C
H17A .2031 -.1922 .3907 .126 Uiso calc R 1 . . H
H17B .4877 -.1566 .4278 .126 Uiso calc R 1 . . H
H17C .4078 -.3536 .4024 .126 Uiso calc R 1 . . H
C21 -.069(2) .2705(14) .1323(4) .037(2) Uani d D 1 . . C
C22 -.204(2) .3105(17) .1880(4) .044(3) Uani d D 1 . . C
H22A -.2451 .4398 .1902 .053 Uiso calc R 1 . . H
H22B -.3778 .2423 .1863 .053 Uiso calc R 1 . . H
C23 -.025(2) .2613(17) .2428(4) .045(3) Uani d D 1 . . C
H23A .1532 .3240 .2437 .054 Uiso calc R 1 . . H
H23B .0070 .1305 .2420 .054 Uiso calc R 1 . . H
C24 -.160(2) .3137(19) .2976(4) .048(3) Uani d D 1 . . C
H24A -.3382 .2514 .2965 .058 Uiso calc R 1 . . H
H24B -.1908 .4445 .2984 .058 Uiso calc R 1 . . H
C25 .019(3) .2635(19) .3527(4) .054(3) Uani d D 1 . . C
H25A .1960 .3278 .3540 .064 Uiso calc R 1 . . H
H25B .0534 .1331 .3513 .064 Uiso calc R 1 . . H
C26 -.117(3) .312(2) .4079(5) .069(4) Uani d D 1 . . C
H26A -.2937 .2469 .4067 .083 Uiso calc R 1 . . H
H26B -.1521 .4419 .4092 .083 Uiso calc R 1 . . H
C27 .064(4) .261(3) .4630(6) .098(6) Uani d D 1 . . C
H27A .0921 .1315 .4627 .147 Uiso calc R 1 . . H
H27B -.0255 .2969 .4965 .147 Uiso calc R 1 . . H
H27C .2402 .3242 .4642 .147 Uiso calc R 1 . . H

loop_
_atom_site_aniso_label
_atom_site_aniso_U_11
_atom_site_aniso_U_22
_atom_site_aniso_U_33
_atom_site_aniso_U_12
_atom_site_aniso_U_13
_atom_site_aniso_U_23
Pb .0420(3) .0302(3) .0329(3) .00078(16) .00065(17) .00002(16)
O11 .066(5) .021(4) .070(6) -.002(3) -.033(5) .001(4)
O12 .066(5) .025(4) .069(6) -.005(3) -.023(4) -.006(4)
O21 .041(4) .088(7) .043(5) .005(4) .003(4) .001(5)
O22 .038(4) .084(6) .048(5) .015(4) .009(4) -.002(5)
C11 .044(6) .034(6) .026(6) -.001(4) .002(4) .001(4)
C12 .051(7) .042(6) .047(7) -.001(5) -.008(6) .001(5)
C13 .053(7) .047(6) .035(7) .000(5) -.016(5) -.003(5)
C14 .054(7) .047(7) .051(8) .005(6) -.003(6) .000(6)
C15 .057(8) .057(8) .050(8) .000(6) -.005(6) -.005(6)
C16 .076(10) .074(10) .049(8) -.009(8) -.002(7) -.004(7)
C17 .113(14) .093(12) .045(9) .019(11) .003(9) .008(8)
C21 .047(6) .040(6) .021(5) -.003(5) -.010(5) .000(4)
C22 .049(6) .059(7) .025(6) -.001(5) .001(5) .006(5)
C23 .046(6) .057(7) .031(6) .002(5) -.002(5) .007(5)
C24 .047(7) .069(8) .028(6) .009(6) .001(5) .000(6)
C25 .069(8) .061(8) .031(7) .009(6) .007(6) -.008(6)
C26 .088(11) .091(11) .029(7) .012(9) .010(7) -.005(7)
C27 .130(16) .119(16) .047(10) .026(13) .019(10) .003(10)

loop_
_atom_type_symbol
_atom_type_description
_atom_type_scat_dispersion_real
_atom_type_scat_dispersion_imag
_atom_type_scat_source
Pb Pb -3.3944 10.1111 'International Tables Vol C Tables 4.2.6.8 and 6.1.1.4'
O O .0106 .0060 'International Tables Vol C Tables 4.2.6.8 and 6.1.1.4'
C C .0033 .0016 'International Tables Vol C Tables 4.2.6.8 and 6.1.1.4'
H H .0000 .0000 'International Tables Vol C Tables 4.2.6.8 and 6.1.1.4'

loop_
_geom_angle_atom_site_label_1
_geom_angle_atom_site_label_2
_geom_angle_atom_site_label_3
_geom_angle_site_symmetry_1
_geom_angle_site_symmetry_3
_geom_angle
_geom_angle_publ_flag
O22 Pb O21 . . 52.4(3) y
O22 Pb O11 . . 81.3(3) y
O21 Pb O11 . . 91.1(3) y
O22 Pb O11 . 2 118.7(3) y
O21 Pb O11 . 2 77.6(3) y
O11 Pb O11 . 2 65.2(3) y
O22 Pb O12 . 1_565 86.4(3) y
O21 Pb O12 . 1_565 77.2(3) y
O11 Pb O12 . 1_565 166.6(3) y
O11 Pb O12 2 1_565 117.4(3) y
O22 Pb O12 . 2 129.2(3) y
O21 Pb O12 . 2 78.1(3) y
O11 Pb O12 . 2 113.4(2) y
O11 Pb O12 2 2 48.3(2) y
O12 Pb O12 1_565 2 70.9(3) y
O22 Pb C21 . . 26.0(3) n
O21 Pb C21 . . 26.5(3) n
O11 Pb C21 . . 87.7(3) n
O11 Pb C21 2 . 99.9(3) n
O12 Pb C21 1_565 . 78.9(3) n
O12 Pb C21 2 . 103.5(3) n
C11 O11 Pb . . 146.0(7) n
C11 O11 Pb . 2 98.6(6) n
Pb O11 Pb . 2 114.8(3) n
C11 O12 Pb . 1_545 156.0(7) n
C11 O12 Pb . 2 92.1(6) n
Pb O12 Pb 1_545 2 109.1(3) n
C21 O21 Pb . . 91.3(6) n
C21 O22 Pb . . 93.7(7) n
O12 C11 O11 . . 120.5(9) n
O12 C11 C12 . . 120.0(9) n
O11 C11 C12 . . 119.5(9) n
C11 C12 C13 . . 109.0(8) n
C14 C13 C12 . . 111.6(9) n
C13 C14 C15 . . 113.2(9) n
C16 C15 C14 . . 112.8(9) n
C17 C16 C15 . . 113.6(11) n
O22 C21 O21 . . 122.0(9) n
O22 C21 C22 . . 119.2(9) n
O21 C21 C22 . . 118.7(9) n
O22 C21 Pb . . 60.3(6) n
O21 C21 Pb . . 62.2(5) n
C22 C21 Pb . . 171.1(8) n
C23 C22 C21 . . 113.6(8) n
C22 C23 C24 . . 111.9(8) n
C23 C24 C25 . . 112.1(8) n
C24 C25 C26 . . 112.5(9) n
C25 C26 C27 . . 112.1(11) n

loop_
_geom_bond_atom_site_label_1
_geom_bond_atom_site_label_2
_geom_bond_site_symmetry_2
_geom_bond_distance
_geom_bond_publ_flag
Pb O22 . 2.410(9) y
Pb O21 . 2.451(8) y
Pb O11 . 2.567(7) y
Pb O11 2 2.583(8) y
Pb O12 1_565 2.620(7) y
Pb O12 2 2.735(8) y
Pb C21 . 2.769(9) n
O11 C11 . 1.270(12) y
O11 Pb 2 2.583(8) n
O12 C11 . 1.239(12) y
O12 Pb 1_545 2.620(7) n
O12 Pb 2 2.735(8) n
O21 C21 . 1.235(13) n
O22 C21 . 1.217(13) n
C11 C12 . 1.521(9) n
C12 C13 . 1.533(9) n
C13 C14 . 1.525(9) n
C14 C15 . 1.532(9) n
C15 C16 . 1.532(9) n
C16 C17 . 1.53(2) n
C21 C22 . 1.528(9) n
C22 C23 . 1.522(9) n
C23 C24 . 1.527(9) n
C24 C25 . 1.529(9) n
C25 C26 . 1.532(9) n
C26 C27 . 1.54(2) n
